data_4080934
loop_
_publ_author_name
'Wang, Chuanyong'
'Zhang, Xingmin'
'Xue, Mingqiang'
'Zhang, Yong'
'Shen, Qi'

_publ_section_title
;
 Synthesis of a Naphthalene-Bridged Bis(guanidinato)ytterbium(II) Complex
 and an Unexpected Pathway in Its Reaction with CH3CN,p-ClC6H4CH2CN, and
 Ph2CHCN
;
_journal_issue 13
_journal_name_full Organometallics
_journal_page_first 3618
_journal_paper_doi 10.1021/om400200f
_journal_volume 32
_journal_year 2013
_chemical_formula_moiety 'C88 H110 Cl4 N16 O2 Yb2, 2(C7 H8)'
_chemical_formula_sum 'C102 H126 Cl4 N16 O2 Yb2'
_chemical_formula_weight 2096.07
_chemical_name_systematic
; 
 ? 
;
_space_group_IT_number 14
_symmetry_cell_setting monoclinic
_symmetry_Int_Tables_number 14
_symmetry_space_group_name_Hall '-P 2yn'
_symmetry_space_group_name_H-M 'P 1 21/n 1'
_atom_sites_solution_hydrogens geom
_atom_sites_solution_primary direct
_atom_sites_solution_secondary difmap
_audit_creation_method SHELXL-97
_cell_angle_alpha 90.00
_cell_angle_beta 90.723(6)
_cell_angle_gamma 90.00
_cell_formula_units_Z 2
_cell_length_a 14.372(4)
_cell_length_b 21.107(5)
_cell_length_c 16.541(4)
_cell_measurement_reflns_used 23966
_cell_measurement_temperature 293(2)
_cell_measurement_theta_max 30.6
_cell_measurement_theta_min 1.7
_cell_volume 5017(2)
_computing_cell_refinement CrystalClear
_computing_data_collection CrystalClear
_computing_data_reduction CrystalStructure
_computing_structure_refinement 'SHELXL-97 (Sheldrick, 1997)'
_computing_structure_solution 'SHELXS-97 (Sheldrick, 1990)'
_diffrn_ambient_temperature 293(2)
_diffrn_detector_area_resol_mean 14.63
_diffrn_measured_fraction_theta_full 0.996
_diffrn_measured_fraction_theta_max 0.996
_diffrn_measurement_device_type 'Rigaku Saturn'
_diffrn_measurement_method \w
_diffrn_radiation_monochromator graphite
_diffrn_radiation_source 'fine-focus sealed tube'
_diffrn_radiation_type MoK\a
_diffrn_radiation_wavelength 0.71075
_diffrn_reflns_av_R_equivalents 0.0787
_diffrn_reflns_av_sigmaI/netI 0.0640
_diffrn_reflns_limit_h_max 17
_diffrn_reflns_limit_h_min -16
_diffrn_reflns_limit_k_max 25
_diffrn_reflns_limit_k_min -21
_diffrn_reflns_limit_l_max 20
_diffrn_reflns_limit_l_min -19
_diffrn_reflns_number 41605
_diffrn_reflns_theta_full 25.50
_diffrn_reflns_theta_max 25.50
_diffrn_reflns_theta_min 1.71
_exptl_absorpt_coefficient_mu 2.015
_exptl_absorpt_correction_T_max 0.6887
_exptl_absorpt_correction_T_min 0.5832
_exptl_absorpt_correction_type multi-scan
_exptl_absorpt_process_details 'Jacobson, R. (1998) Private communication'
_exptl_crystal_colour colorless
_exptl_crystal_density_diffrn 1.387
_exptl_crystal_density_method 'not measured'
_exptl_crystal_description prism
_exptl_crystal_F_000 2148
_exptl_crystal_size_max 0.30
_exptl_crystal_size_mid 0.20
_exptl_crystal_size_min 0.20
_refine_diff_density_max 0.929
_refine_diff_density_min -2.218
_refine_diff_density_rms 0.267
_refine_ls_extinction_method none
_refine_ls_goodness_of_fit_ref 1.212
_refine_ls_hydrogen_treatment mixed
_refine_ls_matrix_type full
_refine_ls_number_parameters 560
_refine_ls_number_reflns 9308
_refine_ls_number_restraints 3
_refine_ls_restrained_S_all 1.212
_refine_ls_R_factor_all 0.0949
_refine_ls_R_factor_gt 0.0707
_refine_ls_shift/su_max 0.001
_refine_ls_shift/su_mean 0.000
_refine_ls_structure_factor_coef Fsqd
_refine_ls_weighting_details 'calc w=1/[\s^2^(Fo^2^)+(0.1307P)^2^+12.0740P] where P=(Fo^2^+2Fc^2^)/3'
_refine_ls_weighting_scheme calc
_refine_ls_wR_factor_gt 0.2158
_refine_ls_wR_factor_ref 0.2455
_reflns_number_gt 8018
_reflns_number_total 9308
_reflns_threshold_expression >2sigma(I)
_cod_data_source_file om400200f_si_001.cif
_cod_data_source_block complex3
_cod_original_sg_symbol_H-M 'P 21/n'
_cod_database_code 4080934

loop_
_symmetry_equiv_pos_as_xyz
'x, y, z'
'-x+1/2, y+1/2, -z+1/2'
'-x, -y, -z'
'x-1/2, -y-1/2, z-1/2'

loop_
_atom_site_label
_atom_site_type_symbol
_atom_site_fract_x
_atom_site_fract_y
_atom_site_fract_z
_atom_site_U_iso_or_equiv
_atom_site_adp_type
_atom_site_occupancy
_atom_site_symmetry_multiplicity
_atom_site_calc_flag
_atom_site_refinement_flags
Yb1 Yb 0.53343(3) 0.016931(17) 0.28879(2) 0.03444(18) Uani 1 1 d .
Cl1 Cl 1.0358(3) 0.1469(3) 0.3619(3) 0.1147(17) Uani 1 1 d .
Cl2 Cl 0.6050(3) 0.41414(13) 0.6484(2) 0.0773(9) Uani 1 1 d .
O1 O 0.4985(5) -0.0561(3) 0.1842(4) 0.0537(17) Uani 1 1 d .
N1 N 0.6408(5) 0.0649(3) 0.2101(5) 0.0374(16) Uani 1 1 d .
N2 N 0.6908(6) -0.0182(3) 0.2823(6) 0.044(2) Uani 1 1 d .
N3 N 0.7833(7) 0.0135(4) 0.1701(6) 0.050(2) Uani 1 1 d D
H3 H 0.828(7) -0.019(4) 0.187(8) 0.076 Uiso 1 1 d D
N4 N 0.4597(5) 0.0997(4) 0.2283(5) 0.0372(16) Uani 1 1 d .
N5 N 0.3658(6) 0.0304(4) 0.2875(5) 0.0454(19) Uani 1 1 d .
N6 N 0.3096(6) 0.1364(5) 0.2709(6) 0.057(2) Uani 1 1 d D
H6A H 0.250(5) 0.124(6) 0.294(8) 0.086 Uiso 1 1 d D
N7 N 0.5478(5) 0.0703(3) 0.4114(4) 0.0384(17) Uani 1 1 d .
H7 H 0.5331 0.0455 0.4505 0.046 Uiso 1 1 calc R
N8 N 0.4911(6) 0.0705(4) 0.6185(5) 0.048(2) Uani 1 1 d .
C1 C 0.7074(7) 0.0203(4) 0.2207(6) 0.039(2) Uani 1 1 d .
C2 C 0.3760(6) 0.0889(5) 0.2614(6) 0.044(2) Uani 1 1 d .
C3 C 0.6518(6) 0.1226(4) 0.1705(5) 0.0378(19) Uani 1 1 d .
C4 C 0.7373(7) 0.1498(5) 0.1568(7) 0.050(2) Uani 1 1 d .
H4 H 0.7899 0.1320 0.1811 0.060 Uiso 1 1 calc R
C5 C 0.7479(8) 0.2031(5) 0.1077(6) 0.053(3) Uani 1 1 d .
H5 H 0.8062 0.2217 0.1022 0.064 Uiso 1 1 calc R
C6 C 0.6716(8) 0.2283(5) 0.0673(6) 0.056(3) Uani 1 1 d .
H6 H 0.6798 0.2609 0.0303 0.067 Uiso 1 1 calc R
C7 C 0.5822(8) 0.2049(5) 0.0817(6) 0.051(3) Uani 1 1 d .
C8 C 0.5050(9) 0.2304(6) 0.0409(7) 0.069(3) Uani 1 1 d .
H8 H 0.5129 0.2628 0.0036 0.083 Uiso 1 1 calc R
C9 C 0.4169(8) 0.2075(6) 0.0562(6) 0.062(3) Uani 1 1 d .
H9 H 0.3666 0.2217 0.0251 0.075 Uiso 1 1 calc R
C10 C 0.4024(8) 0.1632(5) 0.1178(6) 0.049(2) Uani 1 1 d .
H10 H 0.3421 0.1499 0.1287 0.059 Uiso 1 1 calc R
C11 C 0.4755(6) 0.1390(4) 0.1625(6) 0.042(2) Uani 1 1 d .
C12 C 0.5693(7) 0.1542(4) 0.1389(5) 0.039(2) Uani 1 1 d .
C13 C 0.7476(7) -0.0740(5) 0.2981(6) 0.050(2) Uani 1 1 d .
H13 H 0.8099 -0.0673 0.2762 0.059 Uiso 1 1 calc R
C14 C 0.7050(11) -0.1339(6) 0.2605(9) 0.083(4) Uani 1 1 d .
H14A H 0.6409 -0.1372 0.2756 0.125 Uiso 1 1 calc R
H14B H 0.7384 -0.1705 0.2797 0.125 Uiso 1 1 calc R
H14C H 0.7091 -0.1317 0.2027 0.125 Uiso 1 1 calc R
C15 C 0.7548(9) -0.0821(6) 0.3889(7) 0.068(3) Uani 1 1 d .
H15A H 0.7791 -0.0439 0.4128 0.103 Uiso 1 1 calc R
H15B H 0.7957 -0.1168 0.4014 0.103 Uiso 1 1 calc R
H15C H 0.6943 -0.0906 0.4102 0.103 Uiso 1 1 calc R
C16 C 0.7712(9) 0.0183(5) 0.0814(8) 0.059(3) Uani 1 1 d .
H16 H 0.7255 0.0517 0.0698 0.071 Uiso 1 1 calc R
C17 C 0.7331(12) -0.0447(7) 0.0470(8) 0.089(5) Uani 1 1 d .
H17A H 0.7756 -0.0784 0.0600 0.134 Uiso 1 1 calc R
H17B H 0.7264 -0.0413 -0.0107 0.134 Uiso 1 1 calc R
H17C H 0.6736 -0.0535 0.0702 0.134 Uiso 1 1 calc R
C18 C 0.8606(10) 0.0359(9) 0.0417(8) 0.093(5) Uani 1 1 d .
H18A H 0.8852 0.0736 0.0664 0.139 Uiso 1 1 calc R
H18B H 0.8494 0.0434 -0.0148 0.139 Uiso 1 1 calc R
H18C H 0.9045 0.0020 0.0482 0.139 Uiso 1 1 calc R
C19 C 0.2816(8) 0.0100(6) 0.3294(7) 0.055(3) Uani 1 1 d .
H19 H 0.2280 0.0328 0.3065 0.066 Uiso 1 1 calc R
C20 C 0.2884(10) 0.0238(7) 0.4197(8) 0.079(4) Uani 1 1 d .
H20A H 0.3395 0.0006 0.4429 0.118 Uiso 1 1 calc R
H20B H 0.2317 0.0113 0.4452 0.118 Uiso 1 1 calc R
H20C H 0.2982 0.0684 0.4278 0.118 Uiso 1 1 calc R
C21 C 0.2672(9) -0.0615(6) 0.3162(9) 0.077(4) Uani 1 1 d .
H21A H 0.2623 -0.0702 0.2593 0.115 Uiso 1 1 calc R
H21B H 0.2111 -0.0747 0.3422 0.115 Uiso 1 1 calc R
H21C H 0.3192 -0.0843 0.3388 0.115 Uiso 1 1 calc R
C22 C 0.3333(8) 0.2030(5) 0.2906(7) 0.060(3) Uani 1 1 d .
H22 H 0.3917 0.2135 0.2639 0.073 Uiso 1 1 calc R
C23 C 0.2593(10) 0.2466(7) 0.2592(9) 0.085(4) Uani 1 1 d .
H23A H 0.2439 0.2356 0.2043 0.128 Uiso 1 1 calc R
H23B H 0.2816 0.2895 0.2612 0.128 Uiso 1 1 calc R
H23C H 0.2049 0.2428 0.2919 0.128 Uiso 1 1 calc R
C24 C 0.3479(11) 0.2106(8) 0.3815(9) 0.090(4) Uani 1 1 d .
H24A H 0.2947 0.1945 0.4093 0.135 Uiso 1 1 calc R
H24B H 0.3559 0.2547 0.3942 0.135 Uiso 1 1 calc R
H24C H 0.4024 0.1875 0.3983 0.135 Uiso 1 1 calc R
C25 C 0.5712(6) 0.1264(4) 0.4399(5) 0.0381(19) Uani 1 1 d .
C26 C 0.6176(7) 0.1678(5) 0.3779(5) 0.044(2) Uani 1 1 d .
H26A H 0.6021 0.2116 0.3891 0.053 Uiso 1 1 calc R
H26B H 0.5921 0.1575 0.3250 0.053 Uiso 1 1 calc R
C27 C 0.7238(7) 0.1617(5) 0.3749(5) 0.043(2) Uani 1 1 d .
C28 C 0.7685(8) 0.1072(6) 0.3930(7) 0.060(3) Uani 1 1 d .
H28 H 0.7334 0.0725 0.4089 0.072 Uiso 1 1 calc R
C29 C 0.8643(9) 0.1005(7) 0.3890(9) 0.075(4) Uani 1 1 d .
H29 H 0.8929 0.0619 0.4005 0.090 Uiso 1 1 calc R
C30 C 0.9157(9) 0.1526(7) 0.3675(8) 0.071(4) Uani 1 1 d .
C31 C 0.8716(10) 0.2083(6) 0.3448(8) 0.076(4) Uani 1 1 d .
H31 H 0.9060 0.2426 0.3263 0.091 Uiso 1 1 calc R
C32 C 0.7767(9) 0.2124(5) 0.3501(8) 0.068(3) Uani 1 1 d .
H32 H 0.7473 0.2503 0.3366 0.081 Uiso 1 1 calc R
C33 C 0.5205(6) 0.1054(4) 0.5736(5) 0.0343(18) Uani 1 1 d .
C34 C 0.5577(6) 0.1489(4) 0.5180(5) 0.039(2) Uani 1 1 d .
C35 C 0.5721(6) 0.2142(4) 0.5487(5) 0.0382(19) Uani 1 1 d .
C36 C 0.6466(7) 0.2518(5) 0.5308(6) 0.046(2) Uani 1 1 d .
H36 H 0.6927 0.2351 0.4981 0.055 Uiso 1 1 calc R
C37 C 0.6573(7) 0.3139(5) 0.5590(6) 0.048(2) Uani 1 1 d .
H37 H 0.7076 0.3385 0.5431 0.058 Uiso 1 1 calc R
C38 C 0.5917(7) 0.3378(4) 0.6109(6) 0.046(2) Uani 1 1 d .
C39 C 0.5161(8) 0.3013(5) 0.6347(7) 0.055(3) Uani 1 1 d .
H39 H 0.4728 0.3169 0.6710 0.066 Uiso 1 1 calc R
C40 C 0.5077(7) 0.2412(5) 0.6023(6) 0.049(2) Uani 1 1 d .
H40 H 0.4564 0.2170 0.6168 0.059 Uiso 1 1 calc R
C41 C 0.4707(12) -0.1230(7) 0.1873(8) 0.089(3) Uani 1 1 d .
H41A H 0.5242 -0.1503 0.1797 0.107 Uiso 1 1 calc R
H41B H 0.4433 -0.1328 0.2391 0.107 Uiso 1 1 calc R
C42 C 0.4028(12) -0.1323(7) 0.1222(8) 0.089(3) Uani 1 1 d .
H42A H 0.3400 -0.1259 0.1413 0.107 Uiso 1 1 calc R
H42B H 0.4077 -0.1745 0.0995 0.107 Uiso 1 1 calc R
C43 C 0.4286(13) -0.0821(7) 0.0601(7) 0.098(4) Uani 1 1 d .
H43A H 0.4785 -0.0965 0.0258 0.117 Uiso 1 1 calc R
H43B H 0.3754 -0.0704 0.0266 0.117 Uiso 1 1 calc R
C44 C 0.4588(14) -0.0290(7) 0.1122(8) 0.098(4) Uani 1 1 d .
H44A H 0.5046 -0.0033 0.0847 0.117 Uiso 1 1 calc R
H44B H 0.4061 -0.0024 0.1255 0.117 Uiso 1 1 calc R
C45 C 0.4916(9) 0.4078(8) 0.1805(8) 0.140(8) Uani 1 1 d G
C46 C 0.4807(9) 0.4500(6) 0.2442(12) 0.148(11) Uani 1 1 d GD
H46 H 0.4649 0.4919 0.2338 0.178 Uiso 1 1 calc R
C47 C 0.4934(12) 0.4294(11) 0.3234(10) 0.167(12) Uani 1 1 d GD
H47 H 0.4861 0.4577 0.3660 0.200 Uiso 1 1 calc R
C48 C 0.5170(12) 0.3667(12) 0.3389(10) 0.194(15) Uani 1 1 d G
H48 H 0.5255 0.3529 0.3919 0.233 Uiso 1 1 calc R
C49 C 0.5279(11) 0.3245(7) 0.2752(15) 0.172(13) Uani 1 1 d G
H49 H 0.5437 0.2825 0.2855 0.206 Uiso 1 1 calc R
C50 C 0.5152(10) 0.3450(6) 0.1960(12) 0.143(10) Uani 1 1 d G
H50 H 0.5225 0.3168 0.1533 0.172 Uiso 1 1 calc R
C51 C 0.477(2) 0.434(2) 0.092(2) 0.227(17) Uani 1 1 d .
H51A H 0.5358 0.4455 0.0697 0.341 Uiso 1 1 calc R
H51B H 0.4364 0.4697 0.0925 0.341 Uiso 1 1 calc R
H51C H 0.4493 0.4010 0.0586 0.341 Uiso 1 1 calc R

loop_
_atom_site_aniso_label
_atom_site_aniso_U_11
_atom_site_aniso_U_22
_atom_site_aniso_U_33
_atom_site_aniso_U_23
_atom_site_aniso_U_13
_atom_site_aniso_U_12
Yb1 0.0368(3) 0.0338(3) 0.0328(3) 0.00207(13) 0.00262(17) -0.00425(15)
Cl1 0.057(2) 0.157(4) 0.132(4) -0.061(3) 0.036(2) -0.030(2)
Cl2 0.098(2) 0.0409(15) 0.093(2) -0.0171(14) 0.0058(18) -0.0070(15)
O1 0.066(5) 0.049(4) 0.046(4) 0.000(3) -0.005(3) 0.001(4)
N1 0.031(4) 0.031(4) 0.051(4) 0.002(3) 0.007(3) 0.001(3)
N2 0.043(5) 0.033(4) 0.057(5) 0.000(3) 0.013(4) 0.007(3)
N3 0.046(5) 0.062(6) 0.043(5) 0.007(4) 0.015(4) 0.012(4)
N4 0.040(4) 0.033(4) 0.039(4) -0.004(3) 0.007(3) 0.006(3)
N5 0.037(4) 0.054(5) 0.046(5) 0.005(4) 0.003(3) -0.005(4)
N6 0.039(5) 0.063(6) 0.071(6) 0.004(5) 0.011(4) 0.004(4)
N7 0.048(4) 0.035(4) 0.031(4) 0.008(3) 0.001(3) -0.012(3)
N8 0.055(5) 0.041(4) 0.050(5) 0.001(4) 0.007(4) -0.007(4)
C1 0.038(5) 0.043(5) 0.035(5) -0.002(3) -0.008(4) -0.004(4)
C2 0.036(5) 0.053(6) 0.044(5) -0.001(4) 0.006(4) 0.000(4)
C3 0.040(5) 0.041(5) 0.032(4) -0.006(4) 0.007(4) 0.001(4)
C4 0.040(5) 0.041(5) 0.068(7) 0.006(5) 0.005(5) -0.006(4)
C5 0.052(6) 0.050(6) 0.058(6) -0.001(5) 0.005(5) -0.013(5)
C6 0.073(7) 0.048(6) 0.047(6) 0.016(4) 0.001(5) -0.021(5)
C7 0.061(6) 0.040(5) 0.053(6) 0.010(4) 0.021(5) -0.004(5)
C8 0.085(9) 0.063(7) 0.059(7) 0.031(6) 0.001(6) 0.003(7)
C9 0.066(7) 0.083(8) 0.037(5) 0.029(5) -0.002(5) 0.006(6)
C10 0.057(6) 0.052(6) 0.038(5) 0.005(4) 0.006(4) 0.000(5)
C11 0.037(5) 0.041(5) 0.049(5) 0.002(4) 0.000(4) -0.003(4)
C12 0.054(6) 0.037(5) 0.026(4) -0.002(3) 0.001(4) -0.006(4)
C13 0.052(6) 0.050(6) 0.047(5) -0.001(4) 0.001(4) 0.009(5)
C14 0.109(11) 0.047(7) 0.093(10) -0.013(6) 0.000(8) 0.031(7)
C15 0.085(9) 0.067(8) 0.053(7) 0.011(6) -0.006(6) 0.024(7)
C16 0.067(8) 0.052(7) 0.060(7) -0.003(5) 0.018(6) 0.016(5)
C17 0.143(14) 0.074(9) 0.050(7) -0.011(6) -0.006(8) 0.019(9)
C18 0.082(9) 0.157(14) 0.040(7) 0.008(8) 0.035(6) 0.006(10)
C19 0.047(6) 0.076(8) 0.043(6) 0.006(5) 0.008(5) -0.006(5)
C20 0.059(8) 0.126(13) 0.052(8) 0.002(7) 0.020(6) -0.003(7)
C21 0.060(7) 0.083(9) 0.088(9) 0.004(7) 0.005(6) -0.035(7)
C22 0.060(7) 0.052(6) 0.069(7) -0.014(5) 0.008(5) 0.007(5)
C23 0.092(11) 0.063(8) 0.100(11) -0.006(7) -0.012(8) 0.028(7)
C24 0.087(10) 0.100(11) 0.083(10) -0.026(8) 0.006(8) 0.014(9)
C25 0.038(5) 0.036(5) 0.040(5) 0.007(4) -0.002(4) 0.004(4)
C26 0.058(6) 0.047(5) 0.026(4) 0.006(4) -0.004(4) -0.018(5)
C27 0.055(6) 0.048(5) 0.027(4) -0.009(4) 0.004(4) -0.018(5)
C28 0.052(6) 0.056(7) 0.071(7) -0.003(5) 0.011(5) -0.005(5)
C29 0.053(7) 0.080(9) 0.094(10) -0.005(7) 0.019(6) -0.010(6)
C30 0.060(7) 0.087(9) 0.067(8) -0.032(7) 0.029(6) -0.025(7)
C31 0.085(9) 0.062(8) 0.080(9) -0.010(6) 0.035(7) -0.032(7)
C32 0.081(9) 0.044(6) 0.079(8) 0.010(5) 0.024(7) -0.019(6)
C33 0.040(5) 0.032(4) 0.030(4) 0.000(3) -0.007(3) -0.005(4)
C34 0.032(5) 0.042(5) 0.044(5) -0.003(4) 0.008(4) -0.001(4)
C35 0.040(5) 0.040(5) 0.035(4) 0.003(4) 0.003(4) 0.000(4)
C36 0.046(5) 0.051(6) 0.040(5) -0.006(4) -0.001(4) -0.002(5)
C37 0.049(6) 0.044(5) 0.052(6) -0.006(4) 0.000(4) -0.010(4)
C38 0.061(6) 0.035(5) 0.043(5) -0.002(4) -0.011(4) 0.002(4)
C39 0.056(6) 0.041(5) 0.068(7) -0.014(5) 0.021(5) 0.005(5)
C40 0.045(6) 0.047(6) 0.057(6) -0.006(4) 0.010(5) -0.006(5)
C41 0.135(10) 0.077(6) 0.055(5) -0.006(5) -0.017(5) -0.041(6)
C42 0.135(10) 0.077(6) 0.055(5) -0.006(5) -0.017(5) -0.041(6)
C43 0.167(11) 0.085(7) 0.040(5) -0.003(4) -0.042(6) -0.014(7)
C44 0.167(11) 0.085(7) 0.040(5) -0.003(4) -0.042(6) -0.014(7)
C45 0.063(10) 0.19(3) 0.17(2) -0.02(2) -0.016(12) 0.006(13)
C46 0.080(11) 0.136(18) 0.23(3) -0.13(2) 0.038(14) -0.001(11)
C47 0.19(3) 0.21(3) 0.099(16) -0.050(18) 0.002(16) -0.08(2)
C48 0.20(3) 0.12(2) 0.27(4) -0.03(3) 0.02(3) -0.05(2)
C49 0.15(2) 0.12(2) 0.24(3) 0.08(2) -0.01(2) -0.026(16)
C50 0.116(16) 0.061(11) 0.25(3) -0.034(15) 0.008(18) -0.015(11)
C51 0.14(2) 0.32(5) 0.22(4) 0.06(4) 0.02(2) 0.01(3)

loop_
_atom_type_symbol
_atom_type_description
_atom_type_scat_dispersion_real
_atom_type_scat_dispersion_imag
_atom_type_scat_source
C C 0.0033 0.0016 'International Tables Vol C Tables 4.2.6.8 and 6.1.1.4'
H H 0.0000 0.0000 'International Tables Vol C Tables 4.2.6.8 and 6.1.1.4'
N N 0.0061 0.0033 'International Tables Vol C Tables 4.2.6.8 and 6.1.1.4'
O O 0.0106 0.0060 'International Tables Vol C Tables 4.2.6.8 and 6.1.1.4'
Cl Cl 0.1484 0.1585 'International Tables Vol C Tables 4.2.6.8 and 6.1.1.4'
Yb Yb -0.3850 5.5486 'International Tables Vol C Tables 4.2.6.8 and 6.1.1.4'

loop_
_geom_angle_atom_site_label_1
_geom_angle_atom_site_label_2
_geom_angle_atom_site_label_3
_geom_angle
_geom_angle_site_symmetry_1
_geom_angle_site_symmetry_3
N4 Yb1 N1 73.8(3) . .
N4 Yb1 N7 92.7(3) . .
N1 Yb1 N7 103.3(3) . .
N4 Yb1 O1 94.9(3) . .
N1 Yb1 O1 90.6(3) . .
N7 Yb1 O1 165.5(2) . .
N4 Yb1 N2 131.1(3) . .
N1 Yb1 N2 57.4(3) . .
N7 Yb1 N2 96.7(3) . .
O1 Yb1 N2 87.5(3) . .
N4 Yb1 N5 56.5(3) . .
N1 Yb1 N5 128.7(3) . .
N7 Yb1 N5 91.6(3) . .
O1 Yb1 N5 82.4(3) . .
N2 Yb1 N5 168.2(3) . .
N4 Yb1 N8 142.4(3) . 3_656
N1 Yb1 N8 143.8(3) . 3_656
N7 Yb1 N8 80.2(3) . 3_656
O1 Yb1 N8 86.3(3) . 3_656
N2 Yb1 N8 86.4(3) . 3_656
N5 Yb1 N8 86.7(3) . 3_656
N4 Yb1 C1 102.8(3) . .
N1 Yb1 C1 29.2(3) . .
N7 Yb1 C1 105.8(3) . .
O1 Yb1 C1 84.4(3) . .
N2 Yb1 C1 28.8(3) . .
N5 Yb1 C1 154.1(3) . .
N8 Yb1 C1 114.7(3) 3_656 .
N4 Yb1 C2 29.1(3) . .
N1 Yb1 C2 102.8(3) . .
N7 Yb1 C2 86.6(3) . .
O1 Yb1 C2 94.2(3) . .
N2 Yb1 C2 160.2(3) . .
N5 Yb1 C2 28.5(3) . .
N8 Yb1 C2 113.4(3) 3_656 .
C1 Yb1 C2 131.7(3) . .
C44 O1 C41 107.9(9) . .
C44 O1 Yb1 115.2(7) . .
C41 O1 Yb1 131.0(7) . .
C1 N1 C3 125.9(7) . .
C1 N1 Yb1 95.7(5) . .
C3 N1 Yb1 137.9(6) . .
C1 N2 C13 121.8(8) . .
C1 N2 Yb1 91.3(6) . .
C13 N2 Yb1 140.8(6) . .
C1 N3 C16 120.4(9) . .
C1 N3 H3 114(8) . .
C16 N3 H3 114(8) . .
C2 N4 C11 125.1(8) . .
C2 N4 Yb1 96.0(6) . .
C11 N4 Yb1 136.4(6) . .
C2 N5 C19 121.8(9) . .
C2 N5 Yb1 89.8(6) . .
C19 N5 Yb1 141.9(7) . .
C2 N6 C22 123.5(9) . .
C2 N6 H6A 117(8) . .
C22 N6 H6A 112(8) . .
C25 N7 Yb1 140.0(6) . .
C25 N7 H7 110.0 . .
Yb1 N7 H7 110.0 . .
C33 N8 Yb1 165.4(8) . 3_656
N2 C1 N1 113.1(8) . .
N2 C1 N3 123.3(8) . .
N1 C1 N3 123.6(8) . .
N2 C1 Yb1 59.9(5) . .
N1 C1 Yb1 55.0(5) . .
N3 C1 Yb1 164.9(7) . .
N5 C2 N4 113.3(8) . .
N5 C2 N6 123.9(8) . .
N4 C2 N6 122.7(9) . .
N5 C2 Yb1 61.6(5) . .
N4 C2 Yb1 54.9(5) . .
N6 C2 Yb1 159.8(7) . .
C4 C3 N1 123.2(8) . .
C4 C3 C12 118.4(8) . .
N1 C3 C12 118.4(8) . .
C3 C4 C5 122.3(10) . .
C3 C4 H4 118.8 . .
C5 C4 H4 118.8 . .
C6 C5 C4 119.9(9) . .
C6 C5 H5 120.0 . .
C4 C5 H5 120.0 . .
C5 C6 C7 120.4(9) . .
C5 C6 H6 119.8 . .
C7 C6 H6 119.8 . .
C8 C7 C6 120.4(9) . .
C8 C7 C12 119.6(9) . .
C6 C7 C12 120.0(10) . .
C9 C8 C7 120.1(10) . .
C9 C8 H8 120.0 . .
C7 C8 H8 120.0 . .
C8 C9 C10 120.8(10) . .
C8 C9 H9 119.6 . .
C10 C9 H9 119.6 . .
C11 C10 C9 121.3(10) . .
C11 C10 H10 119.4 . .
C9 C10 H10 119.4 . .
C10 C11 N4 120.7(9) . .
C10 C11 C12 118.8(9) . .
N4 C11 C12 120.5(8) . .
C7 C12 C11 118.1(9) . .
C7 C12 C3 117.8(9) . .
C11 C12 C3 124.1(8) . .
N2 C13 C15 107.5(8) . .
N2 C13 C14 112.0(9) . .
C15 C13 C14 109.3(10) . .
N2 C13 H13 109.3 . .
C15 C13 H13 109.3 . .
C14 C13 H13 109.3 . .
C13 C14 H14A 109.5 . .
C13 C14 H14B 109.5 . .
H14A C14 H14B 109.5 . .
C13 C14 H14C 109.5 . .
H14A C14 H14C 109.5 . .
H14B C14 H14C 109.5 . .
C13 C15 H15A 109.5 . .
C13 C15 H15B 109.5 . .
H15A C15 H15B 109.5 . .
C13 C15 H15C 109.5 . .
H15A C15 H15C 109.5 . .
H15B C15 H15C 109.5 . .
N3 C16 C18 111.1(11) . .
N3 C16 C17 110.0(9) . .
C18 C16 C17 110.8(11) . .
N3 C16 H16 108.3 . .
C18 C16 H16 108.3 . .
C17 C16 H16 108.3 . .
C16 C17 H17A 109.5 . .
C16 C17 H17B 109.5 . .
H17A C17 H17B 109.5 . .
C16 C17 H17C 109.5 . .
H17A C17 H17C 109.5 . .
H17B C17 H17C 109.5 . .
C16 C18 H18A 109.5 . .
C16 C18 H18B 109.5 . .
H18A C18 H18B 109.5 . .
C16 C18 H18C 109.5 . .
H18A C18 H18C 109.5 . .
H18B C18 H18C 109.5 . .
N5 C19 C20 111.3(10) . .
N5 C19 C21 109.4(9) . .
C20 C19 C21 109.5(11) . .
N5 C19 H19 108.9 . .
C20 C19 H19 108.9 . .
C21 C19 H19 108.9 . .
C19 C20 H20A 109.5 . .
C19 C20 H20B 109.5 . .
H20A C20 H20B 109.5 . .
C19 C20 H20C 109.5 . .
H20A C20 H20C 109.5 . .
H20B C20 H20C 109.5 . .
C19 C21 H21A 109.5 . .
C19 C21 H21B 109.5 . .
H21A C21 H21B 109.5 . .
C19 C21 H21C 109.5 . .
H21A C21 H21C 109.5 . .
H21B C21 H21C 109.5 . .
N6 C22 C23 110.4(10) . .
N6 C22 C24 110.3(11) . .
C23 C22 C24 111.5(11) . .
N6 C22 H22 108.2 . .
C23 C22 H22 108.2 . .
C24 C22 H22 108.2 . .
C22 C23 H23A 109.5 . .
C22 C23 H23B 109.5 . .
H23A C23 H23B 109.5 . .
C22 C23 H23C 109.5 . .
H23A C23 H23C 109.5 . .
H23B C23 H23C 109.5 . .
C22 C24 H24A 109.5 . .
C22 C24 H24B 109.5 . .
H24A C24 H24B 109.5 . .
C22 C24 H24C 109.5 . .
H24A C24 H24C 109.5 . .
H24B C24 H24C 109.5 . .
N7 C25 C34 126.9(8) . .
N7 C25 C26 113.1(8) . .
C34 C25 C26 120.1(8) . .
C25 C26 C27 115.0(8) . .
C25 C26 H26A 108.5 . .
C27 C26 H26A 108.5 . .
C25 C26 H26B 108.5 . .
C27 C26 H26B 108.5 . .
H26A C26 H26B 107.5 . .
C28 C27 C32 117.7(10) . .
C28 C27 C26 122.4(9) . .
C32 C27 C26 119.9(10) . .
C27 C28 C29 123.2(11) . .
C27 C28 H28 118.4 . .
C29 C28 H28 118.4 . .
C30 C29 C28 117.9(13) . .
C30 C29 H29 121.1 . .
C28 C29 H29 121.1 . .
C29 C30 C31 120.3(12) . .
C29 C30 Cl1 119.8(12) . .
C31 C30 Cl1 119.8(10) . .
C32 C31 C30 119.2(11) . .
C32 C31 H31 120.4 . .
C30 C31 H31 120.4 . .
C31 C32 C27 121.6(12) . .
C31 C32 H32 119.2 . .
C27 C32 H32 119.2 . .
N8 C33 C34 179.5(10) . .
C25 C34 C33 116.2(8) . .
C25 C34 C35 127.9(8) . .
C33 C34 C35 115.8(8) . .
C36 C35 C40 115.1(9) . .
C36 C35 C34 124.8(8) . .
C40 C35 C34 120.1(8) . .
C35 C36 C37 123.6(9) . .
C35 C36 H36 118.2 . .
C37 C36 H36 118.2 . .
C38 C37 C36 118.5(9) . .
C38 C37 H37 120.7 . .
C36 C37 H37 120.7 . .
C37 C38 C39 121.1(9) . .
C37 C38 Cl2 119.3(8) . .
C39 C38 Cl2 119.6(8) . .
C40 C39 C38 117.5(9) . .
C40 C39 H39 121.2 . .
C38 C39 H39 121.2 . .
C39 C40 C35 124.0(9) . .
C39 C40 H40 118.0 . .
C35 C40 H40 118.0 . .
C42 C41 O1 106.5(12) . .
C42 C41 H41A 110.4 . .
O1 C41 H41A 110.4 . .
C42 C41 H41B 110.4 . .
O1 C41 H41B 110.4 . .
H41A C41 H41B 108.6 . .
C41 C42 C43 103.8(12) . .
C41 C42 H42A 111.0 . .
C43 C42 H42A 111.0 . .
C41 C42 H42B 111.0 . .
C43 C42 H42B 111.0 . .
H42A C42 H42B 109.0 . .
C44 C43 C42 101.9(10) . .
C44 C43 H43A 111.4 . .
C42 C43 H43A 111.4 . .
C44 C43 H43B 111.4 . .
C42 C43 H43B 111.4 . .
H43A C43 H43B 109.2 . .
O1 C44 C43 107.0(11) . .
O1 C44 H44A 110.3 . .
C43 C44 H44A 110.3 . .
O1 C44 H44B 110.3 . .
C43 C44 H44B 110.3 . .
H44A C44 H44B 108.6 . .
C46 C45 C50 120.0 . .
C46 C45 C51 118.0(19) . .
C50 C45 C51 122.0(19) . .
C47 C46 C45 120.0 . .
C47 C46 H46 120.0 . .
C45 C46 H46 120.0 . .
C48 C47 C46 120.0 . .
C48 C47 H47 120.0 . .
C46 C47 H47 120.0 . .
C47 C48 C49 120.0 . .
C47 C48 H48 120.0 . .
C49 C48 H48 120.0 . .
C50 C49 C48 120.0 . .
C50 C49 H49 120.0 . .
C48 C49 H49 120.0 . .
C49 C50 C45 120.0 . .
C49 C50 H50 120.0 . .
C45 C50 H50 120.0 . .
C45 C51 H51A 109.5 . .
C45 C51 H51B 109.5 . .
H51A C51 H51B 109.5 . .
C45 C51 H51C 109.5 . .
H51A C51 H51C 109.5 . .
H51B C51 H51C 109.5 . .

loop_
_geom_bond_atom_site_label_1
_geom_bond_atom_site_label_2
_geom_bond_distance
_geom_bond_site_symmetry_2
Yb1 N4 2.269(7) .
Yb1 N1 2.270(7) .
Yb1 N7 2.327(7) .
Yb1 O1 2.366(7) .
Yb1 N2 2.384(8) .
Yb1 N5 2.426(8) .
Yb1 N8 2.429(8) 3_656
Yb1 C1 2.756(10) .
Yb1 C2 2.757(9) .
Cl1 C30 1.734(13) .
Cl2 C38 1.737(10) .
O1 C44 1.434(15) .
O1 C41 1.469(16) .
N1 C1 1.353(11) .
N1 C3 1.392(11) .
N2 C1 1.328(12) .
N2 C13 1.454(12) .
N3 C1 1.392(13) .
N3 C16 1.479(16) .
N3 H3 0.970(10) .
N4 C2 1.346(11) .
N4 C11 1.390(12) .
N5 C2 1.317(13) .
N5 C19 1.466(13) .
N6 C2 1.394(13) .
N6 C22 1.482(15) .
N6 H6A 0.970(10) .
N7 C25 1.317(11) .
N7 H7 0.8600 .
N8 C33 1.130(11) .
N8 Yb1 2.429(8) 3_656
C3 C4 1.379(13) .
C3 C12 1.452(13) .
C4 C5 1.397(14) .
C4 H4 0.9300 .
C5 C6 1.383(15) .
C5 H5 0.9300 .
C6 C7 1.400(14) .
C6 H6 0.9300 .
C7 C8 1.399(16) .
C7 C12 1.441(12) .
C8 C9 1.381(17) .
C8 H8 0.9300 .
C9 C10 1.401(13) .
C9 H9 0.9300 .
C10 C11 1.376(14) .
C10 H10 0.9300 .
C11 C12 1.444(13) .
C13 C15 1.515(15) .
C13 C14 1.534(17) .
C13 H13 0.9800 .
C14 H14A 0.9600 .
C14 H14B 0.9600 .
C14 H14C 0.9600 .
C15 H15A 0.9600 .
C15 H15B 0.9600 .
C15 H15C 0.9600 .
C16 C18 1.497(17) .
C16 C17 1.544(18) .
C16 H16 0.9800 .
C17 H17A 0.9600 .
C17 H17B 0.9600 .
C17 H17C 0.9600 .
C18 H18A 0.9600 .
C18 H18B 0.9600 .
C18 H18C 0.9600 .
C19 C20 1.524(17) .
C19 C21 1.538(18) .
C19 H19 0.9800 .
C20 H20A 0.9600 .
C20 H20B 0.9600 .
C20 H20C 0.9600 .
C21 H21A 0.9600 .
C21 H21B 0.9600 .
C21 H21C 0.9600 .
C22 C23 1.495(16) .
C22 C24 1.524(18) .
C22 H22 0.9800 .
C23 H23A 0.9600 .
C23 H23B 0.9600 .
C23 H23C 0.9600 .
C24 H24A 0.9600 .
C24 H24B 0.9600 .
C24 H24C 0.9600 .
C25 C34 1.393(12) .
C25 C26 1.508(12) .
C26 C27 1.533(14) .
C26 H26A 0.9700 .
C26 H26B 0.9700 .
C27 C28 1.350(16) .
C27 C32 1.378(14) .
C28 C29 1.387(17) .
C28 H28 0.9300 .
C29 C30 1.374(18) .
C29 H29 0.9300 .
C30 C31 1.39(2) .
C31 C32 1.371(18) .
C31 H31 0.9300 .
C32 H32 0.9300 .
C33 C34 1.409(12) .
C34 C35 1.483(13) .
C35 C36 1.368(13) .
C35 C40 1.410(13) .
C36 C37 1.399(13) .
C36 H36 0.9300 .
C37 C38 1.379(14) .
C37 H37 0.9300 .
C38 C39 1.392(15) .
C39 C40 1.382(14) .
C39 H39 0.9300 .
C40 H40 0.9300 .
C41 C42 1.458(18) .
C41 H41A 0.9700 .
C41 H41B 0.9700 .
C42 C43 1.524(19) .
C42 H42A 0.9700 .
C42 H42B 0.9700 .
C43 C44 1.476(18) .
C43 H43A 0.9700 .
C43 H43B 0.9700 .
C44 H44A 0.9700 .
C44 H44B 0.9700 .
C45 C46 1.3900 .
C45 C50 1.3900 .
C45 C51 1.58(3) .
C46 C47 1.3900 .
C46 H46 0.9300 .
C47 C48 1.3900 .
C47 H47 0.9300 .
C48 C49 1.3900 .
C48 H48 0.9300 .
C49 C50 1.3900 .
C49 H49 0.9300 .
C50 H50 0.9300 .
C51 H51A 0.9600 .
C51 H51B 0.9600 .
C51 H51C 0.9600 .

loop_
_geom_torsion_atom_site_label_1
_geom_torsion_atom_site_label_2
_geom_torsion_atom_site_label_3
_geom_torsion_atom_site_label_4
_geom_torsion
_geom_torsion_site_symmetry_1
N4 Yb1 O1 C44 9.5(11) .
N1 Yb1 O1 C44 -64.3(11) .
N7 Yb1 O1 C44 131.1(13) .
N2 Yb1 O1 C44 -121.6(11) .
N5 Yb1 O1 C44 64.7(11) .
N8 Yb1 O1 C44 151.9(11) 3_656
C1 Yb1 O1 C44 -92.9(11) .
C2 Yb1 O1 C44 38.6(11) .
N4 Yb1 O1 C41 -139.7(11) .
N1 Yb1 O1 C41 146.5(11) .
N7 Yb1 O1 C41 -18.1(17) .
N2 Yb1 O1 C41 89.2(11) .
N5 Yb1 O1 C41 -84.5(11) .
N8 Yb1 O1 C41 2.7(11) 3_656
C1 Yb1 O1 C41 117.9(11) .
C2 Yb1 O1 C41 -110.6(11) .
N4 Yb1 N1 C1 -172.3(6) .
N7 Yb1 N1 C1 98.7(5) .
O1 Yb1 N1 C1 -77.4(5) .
N2 Yb1 N1 C1 9.3(5) .
N5 Yb1 N1 C1 -158.2(5) .
N8 Yb1 N1 C1 7.2(8) 3_656
C2 Yb1 N1 C1 -171.8(5) .
N4 Yb1 N1 C3 16.1(8) .
N7 Yb1 N1 C3 -72.8(9) .
O1 Yb1 N1 C3 111.1(9) .
N2 Yb1 N1 C3 -162.2(10) .
N5 Yb1 N1 C3 30.3(10) .
N8 Yb1 N1 C3 -164.3(8) 3_656
C1 Yb1 N1 C3 -171.5(12) .
C2 Yb1 N1 C3 16.7(9) .
N4 Yb1 N2 C1 -11.5(7) .
N1 Yb1 N2 C1 -9.4(5) .
N7 Yb1 N2 C1 -111.0(5) .
O1 Yb1 N2 C1 82.9(6) .
N5 Yb1 N2 C1 115.0(13) .
N8 Yb1 N2 C1 169.4(6) 3_656
C2 Yb1 N2 C1 -12.6(12) .
N4 Yb1 N2 C13 -161.1(9) .
N1 Yb1 N2 C13 -159.1(12) .
N7 Yb1 N2 C13 99.4(11) .
O1 Yb1 N2 C13 -66.7(11) .
N5 Yb1 N2 C13 -35(2) .
N8 Yb1 N2 C13 19.7(10) 3_656
C1 Yb1 N2 C13 -149.6(14) .
C2 Yb1 N2 C13 -162.2(9) .
N1 Yb1 N4 C2 179.0(6) .
N7 Yb1 N4 C2 -77.9(6) .
O1 Yb1 N4 C2 89.7(6) .
N2 Yb1 N4 C2 -179.2(5) .
N5 Yb1 N4 C2 12.2(5) .
N8 Yb1 N4 C2 -0.6(8) 3_656
C1 Yb1 N4 C2 175.1(5) .
N1 Yb1 N4 C11 17.1(9) .
N7 Yb1 N4 C11 120.2(9) .
O1 Yb1 N4 C11 -72.1(9) .
N2 Yb1 N4 C11 18.9(10) .
N5 Yb1 N4 C11 -149.7(10) .
N8 Yb1 N4 C11 -162.4(8) 3_656
C1 Yb1 N4 C11 13.3(9) .
C2 Yb1 N4 C11 -161.9(12) .
N4 Yb1 N5 C2 -12.4(5) .
N1 Yb1 N5 C2 -28.7(7) .
N7 Yb1 N5 C2 79.8(6) .
O1 Yb1 N5 C2 -113.4(6) .
N2 Yb1 N5 C2 -145.8(13) .
N8 Yb1 N5 C2 159.9(6) 3_656
C1 Yb1 N5 C2 -53.3(9) .
N4 Yb1 N5 C19 -160.6(12) .
N1 Yb1 N5 C19 -176.9(10) .
N7 Yb1 N5 C19 -68.4(11) .
O1 Yb1 N5 C19 98.4(11) .
N2 Yb1 N5 C19 66(2) .
N8 Yb1 N5 C19 11.7(11) 3_656
C1 Yb1 N5 C19 158.5(10) .
C2 Yb1 N5 C19 -148.2(14) .
N4 Yb1 N7 C25 -44.8(10) .
N1 Yb1 N7 C25 29.2(10) .
O1 Yb1 N7 C25 -166.6(9) .
N2 Yb1 N7 C25 87.2(10) .
N5 Yb1 N7 C25 -101.3(10) .
N8 Yb1 N7 C25 172.4(10) 3_656
C1 Yb1 N7 C25 59.3(10) .
C2 Yb1 N7 C25 -73.2(10) .
C13 N2 C1 N1 172.5(8) .
Yb1 N2 C1 N1 14.5(8) .
C13 N2 C1 N3 -4.8(15) .
Yb1 N2 C1 N3 -162.7(8) .
C13 N2 C1 Yb1 157.9(10) .
C3 N1 C1 N2 157.6(9) .
Yb1 N1 C1 N2 -15.4(8) .
C3 N1 C1 N3 -25.2(14) .
Yb1 N1 C1 N3 161.8(8) .
C3 N1 C1 Yb1 173.0(10) .
C16 N3 C1 N2 134.6(10) .
C16 N3 C1 N1 -42.3(13) .
C16 N3 C1 Yb1 37(3) .
N4 Yb1 C1 N2 171.2(5) .
N1 Yb1 C1 N2 163.6(9) .
N7 Yb1 C1 N2 74.6(6) .
O1 Yb1 C1 N2 -95.0(6) .
N5 Yb1 C1 N2 -154.8(6) .
N8 Yb1 C1 N2 -11.7(6) 3_656
C2 Yb1 C1 N2 174.3(5) .
N4 Yb1 C1 N1 7.5(6) .
N7 Yb1 C1 N1 -89.1(5) .
O1 Yb1 C1 N1 101.4(5) .
N2 Yb1 C1 N1 -163.6(9) .
N5 Yb1 C1 N1 41.6(9) .
N8 Yb1 C1 N1 -175.3(5) 3_656
C2 Yb1 C1 N1 10.7(7) .
N4 Yb1 C1 N3 -82(3) .
N1 Yb1 C1 N3 -90(3) .
N7 Yb1 C1 N3 -179(2) .
O1 Yb1 C1 N3 11(3) .
N2 Yb1 C1 N3 106(3) .
N5 Yb1 C1 N3 -48(3) .
N8 Yb1 C1 N3 95(3) 3_656
C2 Yb1 C1 N3 -79(3) .
C19 N5 C2 N4 176.7(9) .
Yb1 N5 C2 N4 19.2(8) .
C19 N5 C2 N6 0.3(15) .
Yb1 N5 C2 N6 -157.3(9) .
C19 N5 C2 Yb1 157.5(10) .
C11 N4 C2 N5 144.1(9) .
Yb1 N4 C2 N5 -20.7(9) .
C11 N4 C2 N6 -39.4(14) .
Yb1 N4 C2 N6 155.8(8) .
C11 N4 C2 Yb1 164.8(10) .
C22 N6 C2 N5 140.8(11) .
C22 N6 C2 N4 -35.3(15) .
C22 N6 C2 Yb1 41(2) .
N4 Yb1 C2 N5 158.4(9) .
N1 Yb1 C2 N5 157.4(6) .
N7 Yb1 C2 N5 -99.7(6) .
O1 Yb1 C2 N5 65.8(6) .
N2 Yb1 C2 N5 160.1(8) .
N8 Yb1 C2 N5 -22.0(6) 3_656
C1 Yb1 C2 N5 152.0(5) .
N1 Yb1 C2 N4 -1.0(6) .
N7 Yb1 C2 N4 101.9(6) .
O1 Yb1 C2 N4 -92.6(5) .
N2 Yb1 C2 N4 1.7(12) .
N5 Yb1 C2 N4 -158.4(9) .
N8 Yb1 C2 N4 179.6(5) 3_656
C1 Yb1 C2 N4 -6.4(7) .
N4 Yb1 C2 N6 -90(2) .
N1 Yb1 C2 N6 -91(2) .
N7 Yb1 C2 N6 12(2) .
O1 Yb1 C2 N6 177(2) .
N2 Yb1 C2 N6 -88(2) .
N5 Yb1 C2 N6 111(2) .
N8 Yb1 C2 N6 89(2) 3_656
C1 Yb1 C2 N6 -97(2) .
C1 N1 C3 C4 -19.1(14) .
Yb1 N1 C3 C4 150.5(8) .
C1 N1 C3 C12 158.1(8) .
Yb1 N1 C3 C12 -32.4(13) .
N1 C3 C4 C5 171.2(9) .
C12 C3 C4 C5 -5.9(14) .
C3 C4 C5 C6 -3.7(16) .
C4 C5 C6 C7 6.7(16) .
C5 C6 C7 C8 179.9(11) .
C5 C6 C7 C12 -0.1(16) .
C6 C7 C8 C9 -179.3(12) .
C12 C7 C8 C9 0.6(18) .
C7 C8 C9 C10 6(2) .
C8 C9 C10 C11 -2.9(18) .
C9 C10 C11 N4 173.9(10) .
C9 C10 C11 C12 -7.2(15) .
C2 N4 C11 C10 -9.9(15) .
Yb1 N4 C11 C10 147.9(8) .
C2 N4 C11 C12 171.3(8) .
Yb1 N4 C11 C12 -30.9(14) .
C8 C7 C12 C11 -10.6(15) .
C6 C7 C12 C11 169.4(9) .
C8 C7 C12 C3 170.8(10) .
C6 C7 C12 C3 -9.3(14) .
C10 C11 C12 C7 13.8(13) .
N4 C11 C12 C7 -167.4(9) .
C10 C11 C12 C3 -167.6(9) .
N4 C11 C12 C3 11.2(14) .
C4 C3 C12 C7 12.2(13) .
N1 C3 C12 C7 -165.1(8) .
C4 C3 C12 C11 -166.4(9) .
N1 C3 C12 C11 16.3(13) .
C1 N2 C13 C15 144.7(10) .
Yb1 N2 C13 C15 -71.7(13) .
C1 N2 C13 C14 -95.2(12) .
Yb1 N2 C13 C14 48.3(15) .
C1 N3 C16 C18 156.9(11) .
C1 N3 C16 C17 -80.1(12) .
C2 N5 C19 C20 -85.9(13) .
Yb1 N5 C19 C20 55.8(16) .
C2 N5 C19 C21 152.9(10) .
Yb1 N5 C19 C21 -65.4(14) .
C2 N6 C22 C23 152.9(11) .
C2 N6 C22 C24 -83.5(13) .
Yb1 N7 C25 C34 167.7(7) .
Yb1 N7 C25 C26 -12.7(14) .
N7 C25 C26 C27 -89.8(10) .
C34 C25 C26 C27 89.8(11) .
C25 C26 C27 C28 30.8(13) .
C25 C26 C27 C32 -151.7(10) .
C32 C27 C28 C29 1.1(17) .
C26 C27 C28 C29 178.6(11) .
C27 C28 C29 C30 1.7(19) .
C28 C29 C30 C31 -4.7(19) .
C28 C29 C30 Cl1 179.7(10) .
C29 C30 C31 C32 5(2) .
Cl1 C30 C31 C32 -179.5(10) .
C30 C31 C32 C27 -2(2) .
C28 C27 C32 C31 -0.9(17) .
C26 C27 C32 C31 -178.5(11) .
Yb1 N8 C33 C34 -52(100) 3_656
N7 C25 C34 C33 4.3(14) .
C26 C25 C34 C33 -175.2(8) .
N7 C25 C34 C35 -171.4(9) .
C26 C25 C34 C35 9.1(14) .
N8 C33 C34 C25 121(100) .
N8 C33 C34 C35 -63(100) .
C25 C34 C35 C36 -43.2(15) .
C33 C34 C35 C36 141.1(9) .
C25 C34 C35 C40 138.8(10) .
C33 C34 C35 C40 -36.9(13) .
C40 C35 C36 C37 -3.5(14) .
C34 C35 C36 C37 178.4(9) .
C35 C36 C37 C38 3.3(15) .
C36 C37 C38 C39 -0.3(15) .
C36 C37 C38 Cl2 178.6(8) .
C37 C38 C39 C40 -2.0(16) .
Cl2 C38 C39 C40 179.1(8) .
C38 C39 C40 C35 1.7(17) .
C36 C35 C40 C39 1.0(15) .
C34 C35 C40 C39 179.2(10) .
C44 O1 C41 C42 -8.2(17) .
Yb1 O1 C41 C42 142.7(10) .
O1 C41 C42 C43 27.3(17) .
C41 C42 C43 C44 -35.6(19) .
C41 O1 C44 C43 -15.2(19) .
Yb1 O1 C44 C43 -171.2(11) .
C42 C43 C44 O1 31.2(19) .
C50 C45 C46 C47 0.0 .
C51 C45 C46 C47 -179.8(17) .
C45 C46 C47 C48 0.0 .
C46 C47 C48 C49 0.0 .
C47 C48 C49 C50 0.0 .
C48 C49 C50 C45 0.0 .
C46 C45 C50 C49 0.0 .
C51 C45 C50 C49 179.7(17) .
